data_4344659
loop_
_publ_author_name
'M\"akel\"a, Toni'
'Minkkinen, Miia-Elina'
'Rissanen, Kari'

_publ_section_title
;
 Ion Pair Binding in the Solid-State with Ditopic Crown Ether Uranyl
 Salophen Receptors.
;
_journal_issue 3
_journal_name_full 'Inorganic chemistry'
_journal_page_first 1339
_journal_page_last 1346
_journal_paper_doi 10.1021/acs.inorgchem.5b02780
_journal_volume 55
_journal_year 2016
_chemical_formula_moiety 'C30 H32 Cl Cs N2 O10 U, 3(C2 H3 N)'
_chemical_formula_sum 'C36 H41 Cl Cs N5 O10 U'
_chemical_formula_weight 1110.13
_chemical_name_systematic
;
 ?
;
_space_group_crystal_system monoclinic
_space_group_IT_number 14
_space_group_name_Hall '-P 2yab'
_space_group_name_H-M_alt 'P 1 21/a 1'
_symmetry_space_group_name_Hall '-P 2yab'
_symmetry_space_group_name_H-M 'P 1 21/a 1'
_atom_sites_solution_hydrogens geom
_atom_sites_solution_primary direct
_audit_creation_date 2015-09-14
_audit_creation_method
;
Olex2 1.2
(compiled 2014.06.27 svn.r2953 for OlexSys, GUI svn.r4855)
;
_cell_angle_alpha 90
_cell_angle_beta 111.9920(10)
_cell_angle_gamma 90
_cell_formula_units_Z 4
_cell_length_a 16.8727(6)
_cell_length_b 14.6233(3)
_cell_length_c 17.8452(6)
_cell_measurement_temperature 123(2)
_cell_volume 4082.6(2)
_computing_molecular_graphics 'Olex2 (Dolomanov et al., 2009)'
_computing_publication_material 'Olex2 (Dolomanov et al., 2009)'
_computing_structure_refinement 'ShelXL (Sheldrick, 2008)'
_computing_structure_solution 'ShelXS (Sheldrick, 2008)'
_diffrn_ambient_temperature 123.15
_diffrn_measured_fraction_theta_full 0.997
_diffrn_measured_fraction_theta_max 0.997
_diffrn_measurement_device_type 'Bruker-Nonius Kappa CCD with APEXII detector'
_diffrn_measurement_method '\f and \w scans'
_diffrn_radiation_type MoK\a
_diffrn_radiation_wavelength 0.71073
_diffrn_reflns_av_R_equivalents 0.0465
_diffrn_reflns_av_unetI/netI 0.0603
_diffrn_reflns_laue_measured_fraction_full 0.895
_diffrn_reflns_laue_measured_fraction_max 0.997
_diffrn_reflns_limit_h_max 20
_diffrn_reflns_limit_h_min -17
_diffrn_reflns_limit_k_max 17
_diffrn_reflns_limit_k_min -17
_diffrn_reflns_limit_l_max 16
_diffrn_reflns_limit_l_min -21
_diffrn_reflns_number 20300
_diffrn_reflns_point_group_measured_fraction_full 0.895
_diffrn_reflns_point_group_measured_fraction_max 0.997
_diffrn_reflns_theta_full 26.000
_diffrn_reflns_theta_max 24.997
_diffrn_reflns_theta_min 2.604
_exptl_absorpt_coefficient_mu 4.979
_exptl_absorpt_correction_T_max 0.7457
_exptl_absorpt_correction_T_min 0.5331
_exptl_absorpt_correction_type multi-scan
_exptl_absorpt_process_details
;
SADABS-2008/1 (Bruker,2008) was used for absorption correction.
wR2(int) was 0.0916 before and 0.0676 after correction.
The Ratio of minimum to maximum transmission is 0.7149.
The \l/2 correction factor is 0.0015.
;
_exptl_crystal_colour red
_exptl_crystal_colour_primary red
_exptl_crystal_density_diffrn 1.806
_exptl_crystal_description plate
_exptl_crystal_F_000 2144
_exptl_crystal_recrystallization_method 'slow evaporation of receptor, with 1 eq of CsBPh4 and 1 eq TBACl.'
_exptl_crystal_size_max 0.36
_exptl_crystal_size_mid 0.22
_exptl_crystal_size_min 0.02
_refine_diff_density_max 0.892
_refine_diff_density_min -0.951
_refine_diff_density_rms 0.144
_refine_ls_extinction_method none
_refine_ls_goodness_of_fit_ref 1.026
_refine_ls_hydrogen_treatment constr
_refine_ls_matrix_type full
_refine_ls_number_parameters 490
_refine_ls_number_reflns 7174
_refine_ls_number_restraints 0
_refine_ls_restrained_S_all 1.026
_refine_ls_R_factor_all 0.0576
_refine_ls_R_factor_gt 0.0352
_refine_ls_shift/su_max 0.001
_refine_ls_shift/su_mean 0.000
_refine_ls_structure_factor_coef Fsqd
_refine_ls_weighting_details 'w=1/[\s^2^(Fo^2^)+17.0582P] where P=(Fo^2^+2Fc^2^)/3'
_refine_ls_weighting_scheme calc
_refine_ls_wR_factor_gt 0.0675
_refine_ls_wR_factor_ref 0.0755
_reflns_Friedel_coverage 0.000
_reflns_number_gt 5525
_reflns_number_total 7174
_reflns_threshold_expression 'I > 2\s(I)'
_cod_data_source_file ic5b02780_si_019.cif
_cod_data_source_block R2_CsCl
_cod_database_code 4344659
_shelxl_version_number 2013-4
_shelx_space_group_comment
;
The symmetry employed for this shelxl refinement is uniquely defined
by the following loop, which should always be used as a source of
symmetry information in preference to the above space-group names.
They are only intended as comments.
;
_shelx_estimated_absorpt_t_max 0.907
_shelx_estimated_absorpt_t_min 0.267
_olex2_refinement_description
;
1. Fixed Uiso
 At 1.2 times of:
  All C(H) groups, All C(H,H) groups
 At 1.5 times of:
  All C(H,H,H) groups
2.a Secondary CH2 refined with riding coordinates:
 C21(H21A,H21B), C22(H22A,H22B), C23(H23A,H23B), C24(H24A,H24B), C25(H25A,
 H25B), C26(H26A,H26B), C27(H27A,H27B), C28(H28A,H28B), C29(H29A,H29B),
 C30(H30A,H30B)
2.b Aromatic/amide H refined with riding coordinates:
 C1(H1), C3(H3), C4(H4), C5(H5), C6(H6), C8(H8), C10(H10), C11(H11), C12(H12),
 C13(H13), C17(H17), C20(H20)
2.c Idealised Me refined as rotating group:
 C36(H36A,H36B,H36C), C34(H34A,H34B,H34C), C32(H32A,H32B,H32C)
;
_olex2_submission_special_instructions 'No special instructions were received'

loop_
_space_group_symop_operation_xyz
'x, y, z'
'-x+1/2, y+1/2, -z'
'-x, -y, -z'
'x-1/2, -y-1/2, z'

loop_
_atom_site_label
_atom_site_type_symbol
_atom_site_fract_x
_atom_site_fract_y
_atom_site_fract_z
_atom_site_U_iso_or_equiv
_atom_site_adp_type
_atom_site_occupancy
_atom_site_site_symmetry_order
_atom_site_calc_flag
_atom_site_refinement_flags_posn
U1 U 0.15814(2) 0.76375(2) 0.14309(2) 0.01406(7) Uani 1 1 d .
Cs1 Cs 0.45540(2) 1.24466(2) 0.12026(2) 0.02078(10) Uani 1 1 d .
Cl1 Cl 0.00526(10) 0.68606(9) 0.05123(9) 0.0209(3) Uani 1 1 d .
O1 O 0.2011(3) 0.6651(2) 0.2035(2) 0.0186(9) Uani 1 1 d .
O2 O 0.1221(3) 0.8655(2) 0.0854(2) 0.0177(9) Uani 1 1 d .
O3 O 0.0850(3) 0.7939(3) 0.2235(2) 0.0189(9) Uani 1 1 d .
O4 O 0.1861(3) 0.7013(3) 0.0398(2) 0.0192(9) Uani 1 1 d .
O5 O 0.4360(3) 1.1380(2) 0.2884(3) 0.0198(10) Uani 1 1 d .
O6 O 0.4006(3) 1.3251(2) 0.2578(3) 0.0250(10) Uani 1 1 d .
O7 O 0.5237(3) 1.4204(3) 0.2155(3) 0.0241(10) Uani 1 1 d .
O8 O 0.6509(3) 1.3303(2) 0.1744(3) 0.0222(10) Uani 1 1 d .
O9 O 0.6224(3) 1.1449(2) 0.1458(3) 0.0193(9) Uani 1 1 d .
O10 O 0.5147(3) 1.0531(2) 0.2093(2) 0.0169(9) Uani 1 1 d .
N1 N 0.2476(3) 0.8726(3) 0.2607(3) 0.0158(11) Uani 1 1 d .
N2 N 0.3133(3) 0.7956(3) 0.1583(3) 0.0162(11) Uani 1 1 d .
N5 N 0.7366(5) 1.3712(5) 0.4165(4) 0.056(2) Uani 1 1 d .
C1 C 0.2386(4) 0.8851(4) 0.3285(4) 0.0170(13) Uani 1 1 d .
H1 H 0.2801 0.9230 0.3664 0.020 Uiso 1 1 calc R
C2 C 0.1733(4) 0.8487(4) 0.3542(4) 0.0201(14) Uani 1 1 d .
C3 C 0.1830(5) 0.8630(4) 0.4342(4) 0.0309(16) Uani 1 1 d .
H3 H 0.2308 0.8968 0.4688 0.037 Uiso 1 1 calc R
C4 C 0.1246(5) 0.8289(5) 0.4645(4) 0.0378(18) Uani 1 1 d .
H4 H 0.1319 0.8396 0.5192 0.045 Uiso 1 1 calc R
C5 C 0.0547(5) 0.7786(4) 0.4140(4) 0.0342(17) Uani 1 1 d .
H5 H 0.0152 0.7531 0.4347 0.041 Uiso 1 1 calc R
C6 C 0.0431(4) 0.7661(4) 0.3343(4) 0.0249(14) Uani 1 1 d .
H6 H -0.0051 0.7323 0.3003 0.030 Uiso 1 1 calc R
C7 C 0.1005(4) 0.8018(4) 0.3016(4) 0.0188(14) Uani 1 1 d .
C8 C 0.3616(4) 0.7398(3) 0.1380(3) 0.0141(12) Uani 1 1 d .
H8 H 0.4204 0.7548 0.1545 0.017 Uiso 1 1 calc R
C9 C 0.3330(4) 0.6566(3) 0.0921(4) 0.0153(13) Uani 1 1 d .
C10 C 0.3945(4) 0.5940(4) 0.0900(4) 0.0223(14) Uani 1 1 d .
H10 H 0.4532 0.6066 0.1195 0.027 Uiso 1 1 calc R
C11 C 0.3714(4) 0.5139(4) 0.0456(4) 0.0191(14) Uani 1 1 d .
H11 H 0.4138 0.4714 0.0451 0.023 Uiso 1 1 calc R
C12 C 0.2853(4) 0.4964(4) 0.0020(4) 0.0248(15) Uani 1 1 d .
H12 H 0.2694 0.4416 -0.0285 0.030 Uiso 1 1 calc R
C13 C 0.2228(4) 0.5567(4) 0.0019(4) 0.0222(15) Uani 1 1 d .
H13 H 0.1643 0.5426 -0.0273 0.027 Uiso 1 1 calc R
C14 C 0.2455(4) 0.6401(4) 0.0455(3) 0.0179(13) Uani 1 1 d .
C15 C 0.3134(4) 0.9207(3) 0.2458(3) 0.0123(12) Uani 1 1 d .
C16 C 0.3495(4) 0.8803(3) 0.1967(3) 0.0139(12) Uani 1 1 d .
C17 C 0.4165(4) 0.9241(3) 0.1819(4) 0.0157(13) Uani 1 1 d .
H17 H 0.4405 0.8962 0.1472 0.019 Uiso 1 1 calc R
C18 C 0.4475(4) 1.0070(4) 0.2174(4) 0.0161(13) Uani 1 1 d .
C19 C 0.4065(4) 1.0518(3) 0.2628(4) 0.0168(13) Uani 1 1 d .
C20 C 0.3421(4) 1.0083(4) 0.2792(4) 0.0181(13) Uani 1 1 d .
H20 H 0.3172 1.0370 0.3128 0.022 Uiso 1 1 calc R
C21 C 0.3892(4) 1.1902(3) 0.3265(4) 0.0204(14) Uani 1 1 d .
H21A H 0.3971 1.1636 0.3798 0.025 Uiso 1 1 calc R
H21B H 0.3274 1.1896 0.2926 0.025 Uiso 1 1 calc R
C22 C 0.4227(4) 1.2867(4) 0.3366(4) 0.0235(14) Uani 1 1 d .
H22A H 0.3968 1.3231 0.3684 0.028 Uiso 1 1 calc R
H22B H 0.4855 1.2868 0.3654 0.028 Uiso 1 1 calc R
C23 C 0.4056(4) 1.4229(4) 0.2563(4) 0.0269(17) Uani 1 1 d .
H23A H 0.3836 1.4486 0.2960 0.032 Uiso 1 1 calc R
H23B H 0.3685 1.4451 0.2021 0.032 Uiso 1 1 calc R
C24 C 0.4954(5) 1.4575(4) 0.2755(4) 0.0292(17) Uani 1 1 d .
H24A H 0.4959 1.5251 0.2738 0.035 Uiso 1 1 calc R
H24B H 0.5334 1.4372 0.3300 0.035 Uiso 1 1 calc R
C25 C 0.5991(4) 1.4640(4) 0.2161(4) 0.0236(15) Uani 1 1 d .
H25A H 0.6457 1.4559 0.2696 0.028 Uiso 1 1 calc R
H25B H 0.5886 1.5303 0.2062 0.028 Uiso 1 1 calc R
C26 C 0.6251(4) 1.4231(4) 0.1516(4) 0.0213(15) Uani 1 1 d .
H26A H 0.5764 1.4245 0.0989 0.026 Uiso 1 1 calc R
H26B H 0.6729 1.4582 0.1466 0.026 Uiso 1 1 calc R
C27 C 0.6737(5) 1.2854(4) 0.1143(4) 0.0269(15) Uani 1 1 d .
H27A H 0.7236 1.3159 0.1088 0.032 Uiso 1 1 calc R
H27B H 0.6255 1.2876 0.0613 0.032 Uiso 1 1 calc R
C28 C 0.6951(4) 1.1882(4) 0.1405(4) 0.0247(15) Uani 1 1 d .
H28A H 0.7133 1.1554 0.1011 0.030 Uiso 1 1 calc R
H28B H 0.7428 1.1865 0.1938 0.030 Uiso 1 1 calc R
C29 C 0.6393(4) 1.0536(4) 0.1758(4) 0.0224(15) Uani 1 1 d .
H29A H 0.6762 1.0547 0.2339 0.027 Uiso 1 1 calc R
H29B H 0.6699 1.0202 0.1466 0.027 Uiso 1 1 calc R
C30 C 0.5580(4) 1.0060(4) 0.1645(4) 0.0215(14) Uani 1 1 d .
H30A H 0.5210 1.0047 0.1064 0.026 Uiso 1 1 calc R
H30B H 0.5699 0.9421 0.1838 0.026 Uiso 1 1 calc R
C35 C 0.7032(5) 1.3051(5) 0.3856(4) 0.0373(18) Uani 1 1 d .
C36 C 0.6621(5) 1.2231(5) 0.3445(4) 0.0386(18) Uani 1 1 d .
H36A H 0.6464 1.2308 0.2861 0.058 Uiso 1 1 calc GR
H36B H 0.6105 1.2116 0.3559 0.058 Uiso 1 1 calc GR
H36C H 0.7013 1.1713 0.3635 0.058 Uiso 1 1 calc GR
N4 N 0.5655(5) 1.1238(6) 0.4960(5) 0.065(2) Uani 1 1 d .
C33 C 0.5744(5) 1.0582(6) 0.4653(5) 0.044(2) Uani 1 1 d .
C34 C 0.5869(6) 0.9753(5) 0.4248(5) 0.055(2) Uani 1 1 d .
H34A H 0.6369 0.9419 0.4611 0.082 Uiso 1 1 calc GR
H34B H 0.5961 0.9923 0.3755 0.082 Uiso 1 1 calc GR
H34C H 0.5362 0.9363 0.4106 0.082 Uiso 1 1 calc GR
N3 N 0.2820(5) 0.4842(5) 0.3871(4) 0.056(2) Uani 1 1 d .
C31 C 0.2979(5) 0.5590(5) 0.3945(4) 0.0384(19) Uani 1 1 d .
C32 C 0.3182(7) 0.6565(5) 0.4024(5) 0.072(3) Uani 1 1 d .
H32A H 0.3152 0.6807 0.3503 0.107 Uiso 1 1 calc GR
H32B H 0.3759 0.6655 0.4428 0.107 Uiso 1 1 calc GR
H32C H 0.2769 0.6888 0.4195 0.107 Uiso 1 1 calc GR

loop_
_atom_site_aniso_label
_atom_site_aniso_U_11
_atom_site_aniso_U_22
_atom_site_aniso_U_33
_atom_site_aniso_U_23
_atom_site_aniso_U_13
_atom_site_aniso_U_12
U1 0.01207(12) 0.01425(11) 0.01689(12) 0.00054(9) 0.00661(9) -0.00032(9)
Cs1 0.0172(2) 0.0237(2) 0.0213(2) -0.00323(14) 0.00696(17) -0.00183(15)
Cl1 0.0160(8) 0.0262(7) 0.0199(8) 0.0010(6) 0.0061(7) -0.0037(6)
O1 0.018(3) 0.0165(19) 0.020(2) 0.0026(16) 0.005(2) -0.0017(17)
O2 0.012(2) 0.022(2) 0.021(2) 0.0053(17) 0.0079(19) 0.0013(17)
O3 0.013(2) 0.029(2) 0.013(2) -0.0049(16) 0.0014(19) -0.0062(17)
O4 0.010(2) 0.025(2) 0.024(2) -0.0041(17) 0.0075(19) 0.0034(17)
O5 0.020(3) 0.0140(19) 0.030(3) -0.0054(17) 0.015(2) -0.0045(17)
O6 0.029(3) 0.018(2) 0.031(3) -0.0016(18) 0.015(2) -0.0049(18)
O7 0.022(3) 0.019(2) 0.036(3) -0.0053(18) 0.017(2) -0.0068(18)
O8 0.023(3) 0.021(2) 0.026(3) 0.0010(17) 0.014(2) -0.0013(18)
O9 0.011(2) 0.019(2) 0.030(3) 0.0017(17) 0.011(2) -0.0034(17)
O10 0.017(3) 0.0126(19) 0.024(2) -0.0022(16) 0.011(2) -0.0051(16)
N1 0.011(3) 0.011(2) 0.026(3) 0.0021(19) 0.008(2) 0.0005(19)
N2 0.019(3) 0.011(2) 0.019(3) 0.0032(19) 0.008(2) -0.002(2)
N5 0.059(6) 0.054(4) 0.048(5) -0.001(4) 0.013(4) 0.003(4)
C1 0.016(4) 0.018(3) 0.017(3) 0.003(2) 0.006(3) 0.002(2)
C2 0.015(4) 0.020(3) 0.026(4) -0.001(2) 0.009(3) -0.003(2)
C3 0.029(4) 0.039(4) 0.024(4) -0.002(3) 0.009(3) -0.005(3)
C4 0.039(5) 0.059(5) 0.019(4) -0.003(3) 0.015(4) -0.015(4)
C5 0.039(5) 0.039(4) 0.036(4) 0.000(3) 0.028(4) -0.012(3)
C6 0.022(4) 0.028(3) 0.025(4) 0.000(3) 0.010(3) -0.010(3)
C7 0.018(4) 0.015(3) 0.026(4) 0.003(2) 0.011(3) 0.003(2)
C8 0.014(3) 0.017(3) 0.013(3) 0.003(2) 0.007(2) -0.001(2)
C9 0.011(3) 0.014(3) 0.020(3) -0.001(2) 0.005(3) 0.000(2)
C10 0.017(4) 0.025(3) 0.024(4) 0.002(3) 0.007(3) -0.002(3)
C11 0.013(4) 0.020(3) 0.023(4) -0.005(2) 0.004(3) 0.001(2)
C12 0.027(4) 0.028(3) 0.023(4) -0.008(3) 0.014(3) -0.003(3)
C13 0.020(4) 0.028(3) 0.023(4) -0.007(3) 0.013(3) -0.005(3)
C14 0.021(4) 0.025(3) 0.009(3) 0.001(2) 0.008(3) -0.001(3)
C15 0.006(3) 0.019(3) 0.011(3) 0.002(2) 0.002(3) -0.002(2)
C16 0.011(3) 0.014(3) 0.016(3) 0.001(2) 0.003(3) 0.000(2)
C17 0.010(3) 0.018(3) 0.019(4) 0.001(2) 0.007(3) 0.007(2)
C18 0.008(3) 0.014(3) 0.026(4) 0.003(2) 0.005(3) -0.002(2)
C19 0.015(4) 0.012(3) 0.021(4) -0.001(2) 0.004(3) 0.001(2)
C20 0.018(4) 0.018(3) 0.019(4) -0.001(2) 0.008(3) 0.001(2)
C21 0.028(4) 0.017(3) 0.024(4) -0.002(2) 0.018(3) 0.003(3)
C22 0.027(4) 0.021(3) 0.027(4) -0.004(3) 0.015(3) -0.001(3)
C23 0.033(5) 0.017(3) 0.045(5) 0.000(3) 0.030(4) 0.001(3)
C24 0.041(5) 0.013(3) 0.044(5) -0.008(3) 0.027(4) -0.004(3)
C25 0.015(4) 0.017(3) 0.041(4) 0.004(3) 0.012(3) -0.001(2)
C26 0.017(4) 0.019(3) 0.032(4) 0.012(3) 0.014(3) -0.001(2)
C27 0.033(4) 0.024(3) 0.034(4) 0.002(3) 0.025(3) -0.004(3)
C28 0.021(4) 0.023(3) 0.036(4) -0.003(3) 0.019(3) 0.001(3)
C29 0.024(4) 0.016(3) 0.030(4) -0.003(2) 0.012(3) -0.001(3)
C30 0.023(4) 0.017(3) 0.032(4) -0.002(3) 0.020(3) 0.000(3)
C35 0.031(5) 0.052(5) 0.028(4) 0.008(4) 0.010(4) 0.010(4)
C36 0.032(5) 0.051(4) 0.034(4) 0.004(3) 0.014(4) -0.002(4)
N4 0.052(6) 0.080(6) 0.059(6) -0.003(4) 0.016(4) 0.012(4)
C33 0.021(5) 0.074(6) 0.036(5) 0.013(4) 0.008(4) 0.004(4)
C34 0.049(6) 0.057(5) 0.053(6) 0.010(4) 0.014(5) 0.014(4)
N3 0.067(6) 0.047(4) 0.050(5) -0.009(3) 0.019(4) -0.003(4)
C31 0.032(5) 0.054(5) 0.025(4) -0.001(3) 0.006(4) 0.009(4)
C32 0.114(10) 0.042(5) 0.043(6) -0.002(4) 0.012(6) 0.004(5)

loop_
_atom_type_symbol
_atom_type_description
_atom_type_scat_dispersion_real
_atom_type_scat_dispersion_imag
_atom_type_scat_source
C C 0.0033 0.0016 'International Tables Vol C Tables 4.2.6.8 and 6.1.1.4'
H H 0.0000 0.0000 'International Tables Vol C Tables 4.2.6.8 and 6.1.1.4'
Cl Cl 0.1484 0.1585 'International Tables Vol C Tables 4.2.6.8 and 6.1.1.4'
Cs Cs -0.3680 2.1192 'International Tables Vol C Tables 4.2.6.8 and 6.1.1.4'
N N 0.0061 0.0033 'International Tables Vol C Tables 4.2.6.8 and 6.1.1.4'
O O 0.0106 0.0060 'International Tables Vol C Tables 4.2.6.8 and 6.1.1.4'
U U -9.6767 9.6646 'International Tables Vol C Tables 4.2.6.8 and 6.1.1.4'

loop_
_geom_angle_atom_site_label_1
_geom_angle_atom_site_label_2
_geom_angle_atom_site_label_3
_geom_angle
_geom_angle_site_symmetry_1
_geom_angle_site_symmetry_3
Cl1 U1 Cs1 52.62(3) . 2_545
O1 U1 Cs1 120.89(12) . 2_545
O1 U1 Cl1 96.04(13) . .
O1 U1 O3 88.25(16) . .
O1 U1 O4 90.26(16) . .
O1 U1 N1 91.44(16) . .
O1 U1 N2 85.13(16) . .
O2 U1 Cs1 60.98(13) . 2_545
O2 U1 Cl1 87.68(13) . .
O2 U1 O1 176.20(18) . .
O2 U1 O3 93.11(16) . .
O2 U1 O4 89.80(16) . .
O2 U1 N1 85.69(16) . .
O2 U1 N2 91.34(16) . .
O3 U1 Cs1 124.86(10) . 2_545
O3 U1 Cl1 81.05(10) . .
O3 U1 O4 158.06(14) . .
O3 U1 N1 70.13(14) . .
O3 U1 N2 132.41(14) . .
O4 U1 Cs1 40.35(10) . 2_545
O4 U1 Cl1 77.34(11) . .
O4 U1 N1 131.80(14) . .
O4 U1 N2 69.17(14) . .
N1 U1 Cs1 142.25(10) . 2_545
N1 U1 Cl1 149.97(11) . .
N2 U1 Cs1 98.30(10) . 2_545
N2 U1 Cl1 146.51(11) . .
N2 U1 N1 63.01(15) . .
Cl1 Cs1 O5 139.00(6) 2 .
Cl1 Cs1 C23 151.48(9) 2 .
Cl1 Cs1 C26 85.20(10) 2 .
Cl1 Cs1 C27 60.20(10) 2 .
Cl1 Cs1 C30 74.76(9) 2 .
O4 Cs1 Cl1 57.32(8) 2 2
O4 Cs1 O5 114.93(10) 2 .
O4 Cs1 O6 117.06(11) 2 .
O4 Cs1 O7 134.48(11) 2 .
O4 Cs1 O8 134.55(10) 2 .
O4 Cs1 O9 113.52(11) 2 .
O4 Cs1 O10 106.00(10) 2 .
O4 Cs1 C23 117.03(13) 2 .
O4 Cs1 C26 125.04(12) 2 .
O4 Cs1 C27 116.10(13) 2 .
O4 Cs1 C30 98.00(12) 2 .
O5 Cs1 C23 69.52(11) . .
O5 Cs1 C26 119.46(12) . .
O5 Cs1 C27 119.99(12) . .
O5 Cs1 C30 66.37(11) . .
O6 Cs1 Cl1 170.23(8) . 2
O6 Cs1 O5 49.56(9) . .
O6 Cs1 O8 100.47(11) . .
O6 Cs1 O10 93.93(10) . .
O6 Cs1 C23 20.59(11) . .
O6 Cs1 C26 93.10(12) . .
O6 Cs1 C27 122.46(13) . .
O6 Cs1 C30 114.76(12) . .
O7 Cs1 Cl1 122.71(8) . 2
O7 Cs1 O5 91.99(10) . .
O7 Cs1 O6 54.12(10) . .
O7 Cs1 O8 52.70(10) . .
O7 Cs1 O10 118.58(11) . .
O7 Cs1 C23 37.73(12) . .
O7 Cs1 C26 39.29(12) . .
O7 Cs1 C27 73.40(12) . .
O7 Cs1 C30 126.99(13) . .
O8 Cs1 Cl1 81.52(8) . 2
O8 Cs1 O5 108.67(10) . .
O8 Cs1 C23 89.35(12) . .
O8 Cs1 C26 22.34(11) . .
O8 Cs1 C27 22.07(12) . .
O8 Cs1 C30 87.74(11) . .
O9 Cs1 Cl1 62.83(8) . 2
O9 Cs1 O5 92.09(10) . .
O9 Cs1 O6 125.78(12) . .
O9 Cs1 O7 100.58(11) . .
O9 Cs1 O8 51.29(9) . .
O9 Cs1 O10 53.56(10) . .
O9 Cs1 C23 129.37(14) . .
O9 Cs1 C26 72.55(11) . .
O9 Cs1 C27 39.00(11) . .
O9 Cs1 C30 38.37(11) . .
O10 Cs1 Cl1 95.40(7) . 2
O10 Cs1 O5 45.21(9) . .
O10 Cs1 O8 95.39(10) . .
O10 Cs1 C23 112.40(12) . .
O10 Cs1 C26 117.13(12) . .
O10 Cs1 C27 91.44(12) . .
O10 Cs1 C30 21.16(11) . .
C26 Cs1 C23 76.73(13) . .
C26 Cs1 C27 36.58(12) . .
C26 Cs1 C30 109.91(13) . .
C27 Cs1 C23 110.84(13) . .
C27 Cs1 C30 77.28(12) . .
C30 Cs1 C23 132.11(14) . .
U1 Cl1 Cs1 88.69(4) . 2_545
C7 O3 U1 138.2(4) . .
U1 O4 Cs1 110.72(14) . 2_545
C14 O4 U1 126.6(4) . .
C14 O4 Cs1 121.6(3) . 2_545
C19 O5 Cs1 105.3(3) . .
C19 O5 C21 116.8(4) . .
C21 O5 Cs1 114.3(3) . .
C22 O6 Cs1 125.1(3) . .
C22 O6 C23 114.5(4) . .
C23 O6 Cs1 108.7(3) . .
C24 O7 Cs1 124.9(3) . .
C25 O7 Cs1 122.1(3) . .
C25 O7 C24 111.9(5) . .
C26 O8 Cs1 96.3(3) . .
C27 O8 Cs1 97.2(3) . .
C27 O8 C26 111.1(4) . .
C28 O9 Cs1 123.5(3) . .
C28 O9 C29 112.8(4) . .
C29 O9 Cs1 123.1(3) . .
C18 O10 Cs1 111.5(3) . .
C18 O10 C30 115.7(4) . .
C30 O10 Cs1 105.9(3) . .
C1 N1 U1 127.2(4) . .
C1 N1 C15 118.8(5) . .
C15 N1 U1 114.0(3) . .
C8 N2 U1 125.2(4) . .
C8 N2 C16 118.5(5) . .
C16 N2 U1 116.2(3) . .
N1 C1 C2 128.3(6) . .
C3 C2 C1 117.4(6) . .
C3 C2 C7 119.6(6) . .
C7 C2 C1 123.0(6) . .
C4 C3 C2 121.3(7) . .
C3 C4 C5 119.4(6) . .
C6 C5 C4 119.8(6) . .
C5 C6 C7 121.8(6) . .
O3 C7 C2 121.5(5) . .
O3 C7 C6 120.6(6) . .
C6 C7 C2 117.9(6) . .
N2 C8 C9 125.3(5) . .
C10 C9 C8 118.3(6) . .
C10 C9 C14 119.6(5) . .
C14 C9 C8 122.0(5) . .
C11 C10 C9 121.2(6) . .
C10 C11 C12 119.1(6) . .
C13 C12 C11 121.6(6) . .
C12 C13 C14 120.0(6) . .
O4 C14 Cs1 41.6(3) . 2_545
O4 C14 C9 121.6(5) . .
O4 C14 C13 119.9(6) . .
C9 C14 Cs1 143.2(4) . 2_545
C9 C14 C13 118.5(5) . .
C13 C14 Cs1 86.6(4) . 2_545
N1 C15 C20 122.4(5) . .
C16 C15 N1 118.1(5) . .
C16 C15 C20 119.5(5) . .
C15 C16 N2 117.6(5) . .
C15 C16 C17 120.2(5) . .
C17 C16 N2 122.1(5) . .
C18 C17 C16 120.5(5) . .
O10 C18 Cs1 49.4(2) . .
O10 C18 C17 124.7(5) . .
O10 C18 C19 115.9(5) . .
C17 C18 Cs1 130.5(4) . .
C17 C18 C19 119.4(5) . .
C19 C18 Cs1 87.0(3) . .
O5 C19 C18 115.1(5) . .
O5 C19 C20 124.8(5) . .
C20 C19 C18 120.2(5) . .
C19 C20 C15 119.9(5) . .
O5 C21 C22 107.8(5) . .
O6 C22 C21 107.6(5) . .
O6 C23 Cs1 50.7(3) . .
O6 C23 C24 113.0(5) . .
C24 C23 Cs1 86.1(3) . .
O7 C24 C23 106.9(5) . .
O7 C25 C26 109.4(5) . .
O8 C26 Cs1 61.3(3) . .
O8 C26 C25 107.8(5) . .
C25 C26 Cs1 88.1(3) . .
O8 C27 Cs1 60.7(3) . .
O8 C27 C28 107.6(5) . .
C28 C27 Cs1 88.0(4) . .
O9 C28 C27 109.4(5) . .
O9 C29 C30 110.1(5) . .
O10 C30 Cs1 53.0(2) . .
O10 C30 C29 109.6(5) . .
C29 C30 Cs1 85.6(3) . .
N5 C35 C36 178.0(8) . .
N4 C33 C34 178.5(10) . .
N3 C31 C32 179.0(8) . .

loop_
_geom_bond_atom_site_label_1
_geom_bond_atom_site_label_2
_geom_bond_distance
_geom_bond_site_symmetry_2
U1 Cs1 4.3694(4) 2_545
U1 Cl1 2.7322(15) .
U1 O1 1.784(4) .
U1 O2 1.781(4) .
U1 O3 2.259(4) .
U1 O4 2.259(4) .
U1 N1 2.617(5) .
U1 N2 2.571(5) .
Cs1 Cl1 3.4730(15) 2
Cs1 O4 3.025(4) 2
Cs1 O5 3.504(4) .
Cs1 O6 3.156(4) .
Cs1 O7 3.058(4) .
Cs1 O8 3.316(4) .
Cs1 O9 3.051(4) .
Cs1 O10 3.190(4) .
Cs1 C23 3.862(6) .
Cs1 C26 3.757(6) .
Cs1 C27 3.773(7) .
Cs1 C30 3.844(6) .
Cl1 Cs1 3.4729(15) 2_545
O3 C7 1.324(7) .
O4 Cs1 3.025(4) 2_545
O4 C14 1.320(7) .
O5 C19 1.369(6) .
O5 C21 1.439(6) .
O6 C22 1.427(7) .
O6 C23 1.434(6) .
O7 C24 1.432(7) .
O7 C25 1.420(7) .
O8 C26 1.437(6) .
O8 C27 1.429(7) .
O9 C28 1.414(7) .
O9 C29 1.427(7) .
O10 C18 1.373(7) .
O10 C30 1.442(7) .
N1 C1 1.287(7) .
N1 C15 1.421(7) .
N2 C8 1.297(7) .
N2 C16 1.435(7) .
N5 C35 1.150(9) .
C1 C2 1.444(8) .
C2 C3 1.391(9) .
C2 C7 1.412(8) .
C3 C4 1.382(9) .
C4 C5 1.396(10) .
C5 C6 1.373(9) .
C6 C7 1.405(8) .
C8 C9 1.444(7) .
C9 C10 1.394(8) .
C9 C14 1.417(8) .
C10 C11 1.386(8) .
C11 C12 1.391(9) .
C12 C13 1.375(8) .
C13 C14 1.419(8) .
C14 Cs1 3.882(6) 2_545
C15 C16 1.374(8) .
C15 C20 1.421(8) .
C16 C17 1.408(8) .
C17 C18 1.378(8) .
C18 C19 1.409(8) .
C19 C20 1.380(8) .
C21 C22 1.505(8) .
C23 C24 1.509(9) .
C25 C26 1.500(9) .
C27 C28 1.498(8) .
C29 C30 1.483(8) .
C35 C36 1.441(10) .
N4 C33 1.143(10) .
C33 C34 1.466(12) .
N3 C31 1.122(9) .
C31 C32 1.461(11) .

loop_
_geom_torsion_atom_site_label_1
_geom_torsion_atom_site_label_2
_geom_torsion_atom_site_label_3
_geom_torsion_atom_site_label_4
_geom_torsion
_geom_torsion_site_symmetry_1
_geom_torsion_site_symmetry_4
U1 O3 C7 C2 42.5(8) . .
U1 O3 C7 C6 -139.7(5) . .
U1 O4 C14 Cs1 166.5(6) . 2_545
U1 O4 C14 C9 -57.2(7) . .
U1 O4 C14 C13 125.1(5) . .
U1 N1 C1 C2 -5.6(8) . .
U1 N1 C15 C16 -29.1(6) . .
U1 N1 C15 C20 150.6(4) . .
U1 N2 C8 C9 10.1(8) . .
U1 N2 C16 C15 22.2(6) . .
U1 N2 C16 C17 -154.4(4) . .
Cs1 O4 C14 C9 136.3(4) 2_545 .
Cs1 O4 C14 C13 -41.4(7) 2_545 .
Cs1 O5 C19 C18 44.7(6) . .
Cs1 O5 C19 C20 -135.9(5) . .
Cs1 O5 C21 C22 -47.0(6) . .
Cs1 O6 C22 C21 -58.3(6) . .
Cs1 O6 C23 C24 -63.7(6) . .
Cs1 O7 C24 C23 -25.0(7) . .
Cs1 O7 C25 C26 12.0(6) . .
Cs1 O8 C26 C25 77.6(5) . .
Cs1 O8 C27 C28 -77.3(5) . .
Cs1 O9 C28 C27 -4.7(7) . .
Cs1 O9 C29 C30 19.9(7) . .
Cs1 O10 C18 C17 116.5(5) . .
Cs1 O10 C18 C19 -60.6(6) . .
Cs1 O10 C30 C29 68.3(5) . .
Cs1 C18 C19 O5 -37.5(5) . .
Cs1 C18 C19 C20 143.0(5) . .
Cs1 C23 C24 O7 16.0(4) . .
Cs1 C27 C28 O9 3.2(4) . .
O5 C19 C20 C15 176.5(5) . .
O5 C21 C22 O6 66.5(6) . .
O6 C23 C24 O7 60.1(7) . .
O7 C25 C26 Cs1 -8.3(4) . .
O7 C25 C26 O8 -67.3(6) . .
O8 C27 C28 O9 61.5(7) . .
O9 C29 C30 Cs1 -13.1(4) . .
O9 C29 C30 O10 -61.2(7) . .
O10 C18 C19 O5 4.0(8) . .
O10 C18 C19 C20 -175.4(5) . .
N1 C1 C2 C3 172.3(6) . .
N1 C1 C2 C7 -9.0(9) . .
N1 C15 C16 N2 5.1(8) . .
N1 C15 C16 C17 -178.2(5) . .
N1 C15 C20 C19 179.8(5) . .
N2 C8 C9 C10 -166.2(5) . .
N2 C8 C9 C14 18.1(9) . .
N2 C16 C17 C18 177.5(5) . .
C1 N1 C15 C16 150.1(5) . .
C1 N1 C15 C20 -30.3(8) . .
C1 C2 C3 C4 -178.6(6) . .
C1 C2 C7 O3 -4.8(9) . .
C1 C2 C7 C6 177.4(5) . .
C2 C3 C4 C5 0.5(11) . .
C3 C2 C7 O3 173.9(5) . .
C3 C2 C7 C6 -4.0(8) . .
C3 C4 C5 C6 -2.2(11) . .
C4 C5 C6 C7 0.8(10) . .
C5 C6 C7 O3 -175.6(6) . .
C5 C6 C7 C2 2.3(9) . .
C7 C2 C3 C4 2.7(10) . .
C8 N2 C16 C15 -154.5(5) . .
C8 N2 C16 C17 28.9(8) . .
C8 C9 C10 C11 -178.5(5) . .
C8 C9 C14 Cs1 52.0(9) . 2_545
C8 C9 C14 O4 2.0(9) . .
C8 C9 C14 C13 179.7(5) . .
C9 C10 C11 C12 0.6(9) . .
C10 C9 C14 Cs1 -123.6(6) . 2_545
C10 C9 C14 O4 -173.6(5) . .
C10 C9 C14 C13 4.1(8) . .
C10 C11 C12 C13 -0.1(9) . .
C11 C12 C13 C14 1.6(9) . .
C12 C13 C14 Cs1 148.1(5) . 2_545
C12 C13 C14 O4 174.2(5) . .
C12 C13 C14 C9 -3.6(9) . .
C14 C9 C10 C11 -2.7(9) . .
C15 N1 C1 C2 175.4(5) . .
C15 C16 C17 C18 1.0(9) . .
C16 N2 C8 C9 -173.6(5) . .
C16 C15 C20 C19 -0.6(9) . .
C16 C17 C18 Cs1 -119.4(5) . .
C16 C17 C18 O10 177.3(5) . .
C16 C17 C18 C19 -5.7(9) . .
C17 C18 C19 O5 -173.3(5) . .
C17 C18 C19 C20 7.3(9) . .
C18 O10 C30 Cs1 124.0(5) . .
C18 O10 C30 C29 -167.7(5) . .
C18 C19 C20 C15 -4.1(9) . .
C19 O5 C21 C22 -170.4(5) . .
C20 C15 C16 N2 -174.5(5) . .
C20 C15 C16 C17 2.2(8) . .
C21 O5 C19 C18 172.7(5) . .
C21 O5 C19 C20 -7.9(8) . .
C22 O6 C23 Cs1 145.3(5) . .
C22 O6 C23 C24 81.5(7) . .
C23 O6 C22 C21 163.0(5) . .
C24 O7 C25 C26 -179.4(5) . .
C25 O7 C24 C23 166.8(5) . .
C26 O8 C27 Cs1 -99.7(4) . .
C26 O8 C27 C28 -177.0(5) . .
C27 O8 C26 Cs1 100.3(4) . .
C27 O8 C26 C25 177.9(5) . .
C28 O9 C29 C30 -168.7(5) . .
C29 O9 C28 C27 -176.1(5) . .
C30 O10 C18 Cs1 -121.0(5) . .
C30 O10 C18 C17 -4.5(8) . .
C30 O10 C18 C19 178.4(5) . .
